data_4028297
loop_
_publ_author_name
'Ryan L. Schwiderski'
'Seth C. Rasmussen'

_publ_contact_author_email seth.rasmussen@ndsu.edu
_publ_contact_author_fax 701-231-8831
_publ_contact_author_name 'Seth C. Rasmussen'
_publ_contact_author_phone 701-231-8747
_publ_section_title
;
 Synthesis and Characterization of Thieno[3,4-b]pyrazine-Based
 Terthienyls: Tunable Precursors for Low Band Gap Conjugated Materials
;
_journal_name_full 'Journal of Organic Chemistry'
_journal_page_first 5453
_journal_page_last 5462
_journal_paper_doi 10.1021/jo400577q
_journal_volume 78
_journal_year 2013
_chemical_formula_moiety 'C16 H10 Br2 N2 S3'
_chemical_formula_sum 'C16 H10 Br2 N2 S3'
_chemical_formula_weight 486.26
_chemical_melting_point 433
_chemical_name_systematic
;
 2,3-Bis(bromomethyl)-5,7-bis(2-thienyl)thieno[3,4-b]pyrazine
;
_space_group_IT_number 14
_space_group_name_Hall '-P 2ybc'
_symmetry_cell_setting monoclinic
_symmetry_space_group_name_Hall '-P 2ybc'
_symmetry_space_group_name_H-M 'P 1 21/c 1'
_atom_sites_solution_hydrogens geom
_atom_sites_solution_primary direct
_atom_sites_solution_secondary difmap
_audit_creation_method SHELXL-97
_cell_angle_alpha 90.00
_cell_angle_beta 95.5760(10)
_cell_angle_gamma 90.00
_cell_formula_units_Z 4
_cell_length_a 16.1751(4)
_cell_length_b 13.4330(3)
_cell_length_c 7.5616(2)
_cell_measurement_reflns_used 9909
_cell_measurement_temperature 100(2)
_cell_measurement_theta_max 67.42
_cell_measurement_theta_min 2.74
_cell_volume 1635.21(7)
_computing_cell_refinement 'Bruker SAINT'
_computing_data_collection 'Bruker APEX2'
_computing_data_reduction 'Bruker SAINT'
_computing_molecular_graphics 'Bruker SHELXTL'
_computing_publication_material 'Bruker SHELXTL'
_computing_structure_refinement 'SHELXL-97 (Sheldrick, 2008)'
_computing_structure_solution 'SHELXS-97 (Sheldrick, 2008)'
_diffrn_ambient_temperature 100(2)
_diffrn_measured_fraction_theta_full 0.963
_diffrn_measured_fraction_theta_max 0.963
_diffrn_measurement_device_type 'Bruker APEX-II CCD'
_diffrn_measurement_method '\f and \w scans'
_diffrn_radiation_monochromator graphite
_diffrn_radiation_source 'fine-focus sealed tube'
_diffrn_radiation_type CuK\a
_diffrn_radiation_wavelength 1.54178
_diffrn_reflns_av_R_equivalents 0.0237
_diffrn_reflns_av_sigmaI/netI 0.0170
_diffrn_reflns_limit_h_max 19
_diffrn_reflns_limit_h_min -18
_diffrn_reflns_limit_k_max 15
_diffrn_reflns_limit_k_min -15
_diffrn_reflns_limit_l_max 9
_diffrn_reflns_limit_l_min -8
_diffrn_reflns_number 13535
_diffrn_reflns_theta_full 67.52
_diffrn_reflns_theta_max 67.52
_diffrn_reflns_theta_min 2.74
_exptl_absorpt_coefficient_mu 9.858
_exptl_absorpt_correction_T_max 0.7529
_exptl_absorpt_correction_T_min 0.6099
_exptl_absorpt_correction_type multi-scan
_exptl_absorpt_process_details 'Acta Cryst (1995). A51, 33-38'
_exptl_crystal_colour violet
_exptl_crystal_density_diffrn 1.975
_exptl_crystal_description plate
_exptl_crystal_F_000 952
_exptl_crystal_size_max 0.11
_exptl_crystal_size_mid 0.068
_exptl_crystal_size_min 0.03
_refine_diff_density_max 0.396
_refine_diff_density_min -0.361
_refine_diff_density_rms 0.088
_refine_ls_extinction_method none
_refine_ls_goodness_of_fit_ref 1.240
_refine_ls_hydrogen_treatment constr
_refine_ls_matrix_type full
_refine_ls_number_parameters 236
_refine_ls_number_reflns 2841
_refine_ls_number_restraints 261
_refine_ls_restrained_S_all 1.190
_refine_ls_R_factor_all 0.0201
_refine_ls_R_factor_gt 0.0191
_refine_ls_shift/su_max 0.010
_refine_ls_shift/su_mean 0.000
_refine_ls_structure_factor_coef Fsqd
_refine_ls_weighting_details 'calc w=1/[\s^2^(Fo^2^)+(0.0363P)^2^+1.0796P] where P=(Fo^2^+2Fc^2^)/3'
_refine_ls_weighting_scheme calc
_refine_ls_wR_factor_gt 0.0535
_refine_ls_wR_factor_ref 0.0666
_reflns_number_gt 2785
_reflns_number_total 2841
_reflns_threshold_expression >2sigma(I)
_cod_data_source_file jo400577q_si_002_3.cif
_cod_data_source_block cu_rxs2_0ma
_cod_database_code 4028297

loop_
_symmetry_equiv_pos_as_xyz
'x, y, z'
'-x, y+1/2, -z+1/2'
'-x, -y, -z'
'x, -y-1/2, z-1/2'

loop_
_atom_site_label
_atom_site_type_symbol
_atom_site_fract_x
_atom_site_fract_y
_atom_site_fract_z
_atom_site_U_iso_or_equiv
_atom_site_adp_type
_atom_site_occupancy
_atom_site_symmetry_multiplicity
_atom_site_calc_flag
_atom_site_refinement_flags
_atom_site_disorder_assembly
_atom_site_disorder_group
Br1 Br 1.007719(13) 0.625576(16) 0.88227(3) 0.02201(9) Uani 1 1 d U . .
Br2 Br 0.711757(15) 0.428511(17) 0.82362(3) 0.02457(10) Uani 1 1 d U . .
S1 S 0.64654(3) 0.92621(4) 0.72370(7) 0.02054(13) Uani 1 1 d U . .
S3 S 0.88957(13) 1.00164(14) 0.9878(2) 0.0217(4) Uani 0.685(4) 1 d PU A 1
C12 C 0.7694(5) 1.1062(5) 0.8496(10) 0.030(2) Uiso 0.685(4) 1 d PU A 1
H12 H 0.7178 1.1256 0.7890 0.036 Uiso 0.685(4) 1 calc PR A 1
C12A C 0.8736(11) 1.0129(15) 0.980(3) 0.027(6) Uiso 0.315(4) 1 d PU A 2
H12A H 0.9054 0.9575 1.0251 0.033 Uiso 0.315(4) 1 calc PR A 2
S3A S 0.76035(18) 1.1288(3) 0.8329(4) 0.0207(7) Uani 0.315(4) 1 d PU A 2
S2 S 0.54285(7) 0.62590(8) 0.6331(2) 0.0220(3) Uani 0.821(4) 1 d PU B 3
C9 C 0.4872(5) 0.7997(5) 0.5618(11) 0.0282(15) Uani 0.821(4) 1 d PU B 3
H9 H 0.4826 0.8700 0.5512 0.034 Uiso 0.821(4) 1 calc PR B 3
C9A C 0.5371(16) 0.6594(18) 0.615(4) 0.024(4) Uani 0.179(4) 1 d PU B 4
H9A H 0.5753 0.6074 0.6483 0.029 Uiso 0.179(4) 1 calc PR B 4
S2A S 0.4762(5) 0.8306(6) 0.5539(12) 0.0235(14) Uani 0.179(4) 1 d PU B 4
N1 N 0.71517(11) 0.65212(14) 0.8091(2) 0.0187(4) Uani 1 1 d U . .
N2 N 0.84050(11) 0.78871(14) 0.9489(2) 0.0194(4) Uani 1 1 d U A .
C7 C 0.74536(14) 0.92082(16) 0.8345(3) 0.0200(5) Uani 1 1 d U A .
C5 C 0.70445(13) 0.75288(16) 0.7943(3) 0.0185(4) Uani 1 1 d U A .
C3 C 0.84907(13) 0.69189(16) 0.9632(3) 0.0186(4) Uani 1 1 d U . .
C4 C 0.78572(14) 0.62199(16) 0.8903(3) 0.0182(4) Uani 1 1 d U . .
C11 C 0.44625(15) 0.63905(19) 0.5314(3) 0.0273(5) Uani 1 1 d U . .
H11 H 0.4116 0.5837 0.4982 0.033 Uiso 1 1 calc R B 3
C15 C 0.79263(14) 1.00920(16) 0.8813(3) 0.0202(4) Uani 1 1 d U . .
C10 C 0.42145(15) 0.73459(19) 0.5000(3) 0.0276(5) Uani 1 1 d U B .
H10 H 0.3687 0.7546 0.4456 0.033 Uiso 1 1 calc R C 3
C14 C 0.89941(16) 1.12512(18) 0.9980(3) 0.0275(5) Uani 1 1 d U . .
H14 H 0.9476 1.1565 1.0542 0.033 Uiso 1 1 calc R A 1
C13 C 0.83472(18) 1.17736(19) 0.9216(4) 0.0351(6) Uani 1 1 d U A .
H13 H 0.8312 1.2479 0.9146 0.042 Uiso 1 1 calc R D 1
C6 C 0.76703(14) 0.82122(16) 0.8628(3) 0.0189(4) Uani 1 1 d U . .
C1 C 0.80358(14) 0.51262(16) 0.9110(3) 0.0203(4) Uani 1 1 d U . .
H1A H 0.8185 0.4979 1.0384 0.024 Uiso 1 1 calc R . .
H1B H 0.8522 0.4961 0.8466 0.024 Uiso 1 1 calc R . .
C8 C 0.55653(14) 0.75489(17) 0.6364(3) 0.0200(4) Uani 1 1 d U . .
C2 C 0.92864(14) 0.65654(17) 1.0580(3) 0.0214(4) Uani 1 1 d U . .
H2A H 0.9186 0.5963 1.1282 0.026 Uiso 1 1 calc R . .
H2B H 0.9522 0.7087 1.1407 0.026 Uiso 1 1 calc R . .
C16 C 0.63303(14) 0.79894(16) 0.7143(3) 0.0200(4) Uani 1 1 d U A .

loop_
_atom_site_aniso_label
_atom_site_aniso_U_11
_atom_site_aniso_U_22
_atom_site_aniso_U_33
_atom_site_aniso_U_23
_atom_site_aniso_U_13
_atom_site_aniso_U_12
Br1 0.01851(14) 0.01941(14) 0.02815(15) 0.00187(8) 0.00240(10) 0.00237(8)
Br2 0.02572(15) 0.01786(14) 0.02950(15) -0.00128(8) -0.00050(10) -0.00137(9)
S1 0.0217(3) 0.0174(3) 0.0231(3) 0.00254(19) 0.0050(2) 0.0045(2)
S3 0.0217(8) 0.0193(7) 0.0235(6) 0.0004(4) -0.0006(5) -0.0018(6)
S3A 0.0164(12) 0.0193(14) 0.0258(13) 0.0013(10) -0.0007(8) 0.0032(10)
S2 0.0216(5) 0.0193(5) 0.0249(5) -0.0003(5) 0.0014(3) 0.0018(4)
C9 0.033(3) 0.023(3) 0.029(2) 0.001(3) 0.0077(18) 0.005(2)
C9A 0.028(7) 0.025(7) 0.019(8) 0.008(9) -0.003(5) 0.004(6)
S2A 0.018(2) 0.027(4) 0.025(2) 0.002(3) 0.0004(15) 0.004(2)
N1 0.0193(9) 0.0188(9) 0.0188(9) 0.0013(7) 0.0059(7) 0.0021(7)
N2 0.0209(9) 0.0190(9) 0.0187(8) 0.0010(7) 0.0045(7) 0.0015(7)
C7 0.0210(11) 0.0205(11) 0.0195(10) 0.0018(8) 0.0068(8) 0.0036(9)
C5 0.0195(10) 0.0185(10) 0.0183(9) 0.0013(8) 0.0061(8) 0.0029(8)
C3 0.0207(11) 0.0183(10) 0.0175(10) -0.0003(8) 0.0053(8) 0.0002(9)
C4 0.0200(11) 0.0186(11) 0.0165(10) 0.0011(7) 0.0047(8) 0.0019(8)
C11 0.0271(13) 0.0306(13) 0.0242(11) -0.0022(9) 0.0029(10) 0.0009(10)
C15 0.0245(11) 0.0186(11) 0.0186(10) 0.0014(8) 0.0081(9) 0.0037(9)
C10 0.0232(12) 0.0348(13) 0.0246(11) 0.0005(10) 0.0015(9) 0.0054(10)
C14 0.0268(12) 0.0241(13) 0.0321(13) -0.0066(9) 0.0055(10) -0.0073(9)
C13 0.0462(16) 0.0218(12) 0.0403(14) 0.0071(10) 0.0201(12) 0.0091(11)
C6 0.0218(11) 0.0179(10) 0.0179(10) 0.0009(8) 0.0063(8) 0.0028(9)
C1 0.0184(11) 0.0187(11) 0.0240(11) 0.0005(8) 0.0021(9) 0.0001(9)
C8 0.0220(11) 0.0202(11) 0.0188(10) 0.0012(8) 0.0062(8) 0.0035(9)
C2 0.0234(11) 0.0197(11) 0.0208(10) -0.0007(8) 0.0015(9) 0.0004(9)
C16 0.0218(11) 0.0202(11) 0.0190(10) 0.0027(8) 0.0075(8) 0.0032(9)

loop_
_atom_type_symbol
_atom_type_description
_atom_type_scat_dispersion_real
_atom_type_scat_dispersion_imag
_atom_type_scat_source
C C 0.0181 0.0091 'International Tables Vol C Tables 4.2.6.8 and 6.1.1.4'
H H 0.0000 0.0000 'International Tables Vol C Tables 4.2.6.8 and 6.1.1.4'
N N 0.0311 0.0180 'International Tables Vol C Tables 4.2.6.8 and 6.1.1.4'
S S 0.3331 0.5567 'International Tables Vol C Tables 4.2.6.8 and 6.1.1.4'
Br Br -0.6763 1.2805 'International Tables Vol C Tables 4.2.6.8 and 6.1.1.4'

loop_
_geom_angle_atom_site_label_1
_geom_angle_atom_site_label_2
_geom_angle_atom_site_label_3
_geom_angle
C16 S1 C7 94.93(11)
C14 S3 C15 92.41(16)
C15 C12 C13 112.0(5)
C15 C12 H12 124.0
C13 C12 H12 124.0
C15 C12A C14 107.5(11)
C15 C12A H12A 126.3
C14 C12A H12A 126.3
C13 S3A C15 95.7(2)
C11 S2 C8 90.75(12)
C8 C9 C10 115.3(5)
C8 C9 H9 122.3
C10 C9 H9 122.3
C8 C9A C11 114.8(16)
C8 C9A H9A 122.6
C11 C9A H9A 122.6
C10 S2A C8 89.7(4)
C4 N1 C5 116.30(19)
C3 N2 C6 115.81(19)
C6 C7 C15 129.4(2)
C6 C7 S1 108.70(17)
C15 C7 S1 121.88(17)
N1 C5 C16 124.6(2)
N1 C5 C6 121.83(19)
C16 C5 C6 113.6(2)
N2 C3 C4 122.9(2)
N2 C3 C2 115.8(2)
C4 C3 C2 121.31(19)
N1 C4 C3 121.9(2)
N1 C4 C1 120.1(2)
C3 C4 C1 117.99(19)
C10 C11 C9A 98.9(9)
C10 C11 S2 115.1(2)
C9A C11 S2 16.4(8)
C10 C11 H11 122.4
C9A C11 H11 138.6
S2 C11 H11 122.4
C12 C15 C7 127.7(4)
C12 C15 C12A 106.1(9)
C7 C15 C12A 126.2(8)
C12 C15 S3 111.4(4)
C7 C15 S3 120.86(18)
C12A C15 S3 6.0(8)
C12 C15 S3A 2.8(4)
C7 C15 S3A 125.2(2)
C12A C15 S3A 108.6(8)
S3 C15 S3A 113.91(17)
C11 C10 C9 109.0(3)
C11 C10 S2A 124.9(3)
C9 C10 S2A 16.0(3)
C11 C10 H10 125.5
C9 C10 H10 125.5
S2A C10 H10 109.6
C13 C14 C12A 105.9(7)
C13 C14 S3 115.7(2)
C12A C14 S3 10.1(7)
C13 C14 H14 122.2
C12A C14 H14 131.8
S3 C14 H14 122.2
C14 C13 S3A 122.2(3)
C14 C13 C12 108.5(3)
S3A C13 C12 13.8(3)
C14 C13 H13 125.8
S3A C13 H13 112.1
C12 C13 H13 125.8
N2 C6 C7 124.9(2)
N2 C6 C5 121.32(19)
C7 C6 C5 113.8(2)
C4 C1 Br2 113.75(15)
C4 C1 H1A 108.8
Br2 C1 H1A 108.8
C4 C1 H1B 108.8
Br2 C1 H1B 108.8
H1A C1 H1B 107.7
C9A C8 C9 101.8(11)
C9A C8 C16 129.0(10)
C9 C8 C16 129.2(4)
C9A C8 S2A 111.5(11)
C9 C8 S2A 9.8(5)
C16 C8 S2A 119.5(3)
C9A C8 S2 8.5(10)
C9 C8 S2 109.8(3)
C16 C8 S2 120.97(17)
S2A C8 S2 119.4(3)
C3 C2 Br1 109.22(14)
C3 C2 H2A 109.8
Br1 C2 H2A 109.8
C3 C2 H2B 109.8
Br1 C2 H2B 109.8
H2A C2 H2B 108.3
C5 C16 C8 129.4(2)
C5 C16 S1 108.98(17)
C8 C16 S1 121.55(17)

loop_
_geom_bond_atom_site_label_1
_geom_bond_atom_site_label_2
_geom_bond_distance
Br1 C2 1.976(2)
Br2 C1 1.931(2)
S1 C16 1.724(2)
S1 C7 1.732(2)
S3 C14 1.667(3)
S3 C15 1.695(3)
C12 C15 1.370(8)
C12 C13 1.488(8)
C12 H12 0.9500
C12A C15 1.443(18)
C12A C14 1.57(2)
C12A H12A 0.9500
S3A C13 1.472(4)
S3A C15 1.717(5)
S2 C11 1.683(3)
S2 C8 1.747(2)
C9 C8 1.348(7)
C9 C10 1.421(9)
C9 H9 0.9500
C9A C8 1.33(2)
C9A C11 1.57(2)
C9A H9A 0.9500
S2A C10 1.595(9)
S2A C8 1.719(8)
N1 C4 1.306(3)
N1 C5 1.368(3)
N2 C3 1.311(3)
N2 C6 1.370(3)
C7 C6 1.394(3)
C7 C15 1.438(3)
C5 C16 1.396(3)
C5 C6 1.426(3)
C3 C4 1.458(3)
C3 C2 1.489(3)
C4 C1 1.503(3)
C11 C10 1.359(4)
C11 H11 0.9500
C10 H10 0.9500
C14 C13 1.343(4)
C14 H14 0.9500
C13 H13 0.9500
C1 H1A 0.9900
C1 H1B 0.9900
C8 C16 1.444(3)
C2 H2A 0.9900
C2 H2B 0.9900
